data_4110071
loop_
_publ_author_name
'Jian Yang'
'Maurice Brookhart'

_publ_section_title
;
 Iridium-Catalyzed Reduction of Alkyl Halides by Triethylsilane
;
_journal_name_full 'Journal of the American Chemical Society'
_journal_page_first 12656
_journal_page_last 12657
_journal_paper_doi 10.1021/ja075725i
_journal_volume 129
_journal_year 2007
_chemical_formula_moiety 'C25 H46 Ir O3 P2, C24 B F20'
_chemical_formula_sum 'C49 H46 B F20 Ir O3 P2'
_chemical_formula_weight 1327.81
_chemical_name_systematic
;
 
 ?
 
;
_space_group_IT_number 2
_symmetry_cell_setting triclinic
_symmetry_space_group_name_Hall '-P 1'
_symmetry_space_group_name_H-M 'P -1'
_atom_sites_solution_hydrogens geom
_atom_sites_solution_primary direct
_atom_sites_solution_secondary difmap
_audit_creation_method SHELXL-97
_cell_angle_alpha 72.376(3)
_cell_angle_beta 75.702(2)
_cell_angle_gamma 77.404(2)
_cell_formula_units_Z 2
_cell_length_a 13.4226(6)
_cell_length_b 14.0327(6)
_cell_length_c 15.1067(7)
_cell_measurement_reflns_used 9080
_cell_measurement_temperature 100(2)
_cell_measurement_theta_max 66.0
_cell_measurement_theta_min 3.0
_cell_volume 2596.0(2)
_computing_cell_refinement 'Bruker APEX2'
_computing_data_collection 'Bruker APEX2'
_computing_data_reduction 'Bruker SAINT'
_computing_molecular_graphics 'Bruker SHELXTL'
_computing_publication_material 'Bruker SHELXTL'
_computing_structure_refinement 'SHELXL-97 (Sheldrick, 1997)'
_computing_structure_solution 'SHELXS-97 (Sheldrick, 1990)'
_diffrn_ambient_temperature 100(2)
_diffrn_measured_fraction_theta_full 0.864
_diffrn_measured_fraction_theta_max 0.864
_diffrn_measurement_device_type 'Bruker-AXS SMART APEX-II CCD'
_diffrn_measurement_method '\w & \f scans'
_diffrn_radiation_monochromator graphite
_diffrn_radiation_source 'fine-focus sealed tube'
_diffrn_radiation_type CuK\a
_diffrn_radiation_wavelength 1.54178
_diffrn_reflns_av_R_equivalents 0.0279
_diffrn_reflns_av_sigmaI/netI 0.0358
_diffrn_reflns_limit_h_max 15
_diffrn_reflns_limit_h_min -13
_diffrn_reflns_limit_k_max 16
_diffrn_reflns_limit_k_min -15
_diffrn_reflns_limit_l_max 14
_diffrn_reflns_limit_l_min -17
_diffrn_reflns_number 16237
_diffrn_reflns_theta_full 62.50
_diffrn_reflns_theta_max 62.50
_diffrn_reflns_theta_min 3.13
_exptl_absorpt_coefficient_mu 6.588
_exptl_absorpt_correction_T_max 0.968
_exptl_absorpt_correction_T_min 0.712
_exptl_absorpt_correction_type multi-scan
_exptl_absorpt_process_details SADABS
_exptl_crystal_colour 'clear yellow'
_exptl_crystal_density_diffrn 1.699
_exptl_crystal_description plate
_exptl_crystal_F_000 1312
_exptl_crystal_size_max 0.15
_exptl_crystal_size_mid 0.05
_exptl_crystal_size_min 0.005
_refine_diff_density_max 1.604
_refine_diff_density_min -0.563
_refine_diff_density_rms 0.087
_refine_ls_extinction_method none
_refine_ls_goodness_of_fit_ref 1.059
_refine_ls_hydrogen_treatment mixed
_refine_ls_matrix_type full
_refine_ls_number_parameters 703
_refine_ls_number_reflns 7157
_refine_ls_number_restraints 0
_refine_ls_restrained_S_all 1.059
_refine_ls_R_factor_all 0.0327
_refine_ls_R_factor_gt 0.0293
_refine_ls_shift/su_max 0.006
_refine_ls_shift/su_mean 0.001
_refine_ls_structure_factor_coef Fsqd
_refine_ls_weighting_details 'calc w=1/[\s^2^(Fo^2^)+(0.0422P)^2^+1.3358P] where P=(Fo^2^+2Fc^2^)/3'
_refine_ls_weighting_scheme calc
_refine_ls_wR_factor_gt 0.0694
_refine_ls_wR_factor_ref 0.0712
_reflns_number_gt 6621
_reflns_number_total 7157
_reflns_threshold_expression >2sigma(I)
_cod_data_source_file ja075725isi20070912_103614.cif
_cod_data_source_block c06011
_cod_database_code 4110071

loop_
_symmetry_equiv_pos_as_xyz
'x, y, z'
'-x, -y, -z'

loop_
_atom_site_label
_atom_site_type_symbol
_atom_site_fract_x
_atom_site_fract_y
_atom_site_fract_z
_atom_site_U_iso_or_equiv
_atom_site_adp_type
_atom_site_occupancy
_atom_site_symmetry_multiplicity
_atom_site_calc_flag
_atom_site_refinement_flags
Ir1 Ir 0.662243(12) 0.895157(12) 0.739994(13) 0.01788(7) Uani 1 1 d .
P1 P 0.64371(8) 0.72509(8) 0.79673(8) 0.0236(3) Uani 1 1 d .
P2 P 0.62118(7) 1.06659(8) 0.67606(8) 0.0212(2) Uani 1 1 d .
O1 O 0.83095(19) 0.8824(2) 0.7148(2) 0.0236(7) Uani 1 1 d .
C2 C 0.8963(3) 0.8799(3) 0.7607(3) 0.0263(10) Uani 1 1 d .
C3 C 0.8678(3) 0.8862(4) 0.8612(3) 0.0319(11) Uani 1 1 d .
H3A H 0.7921 0.9037 0.8788 0.048 Uiso 1 1 calc R
H3B H 0.9015 0.9383 0.8678 0.048 Uiso 1 1 calc R
H3C H 0.8910 0.8207 0.9028 0.048 Uiso 1 1 calc R
C4 C 1.0089(3) 0.8691(4) 0.7138(4) 0.0402(13) Uani 1 1 d .
H4A H 1.0159 0.8590 0.6510 0.060 Uiso 1 1 calc R
H4B H 1.0479 0.8106 0.7524 0.060 Uiso 1 1 calc R
H4C H 1.0366 0.9304 0.7074 0.060 Uiso 1 1 calc R
C5 C 0.6986(3) 0.6517(3) 0.7054(3) 0.0281(11) Uani 1 1 d .
C6 C 0.6362(4) 0.7030(4) 0.6254(4) 0.0436(13) Uani 1 1 d .
H6A H 0.6691 0.6769 0.5701 0.065 Uiso 1 1 calc R
H6B H 0.6352 0.7764 0.6080 0.065 Uiso 1 1 calc R
H6C H 0.5647 0.6884 0.6474 0.065 Uiso 1 1 calc R
C7 C 0.8136(4) 0.6644(3) 0.6664(4) 0.0350(12) Uani 1 1 d .
H7A H 0.8534 0.6335 0.7171 0.052 Uiso 1 1 calc R
H7B H 0.8191 0.7366 0.6422 0.052 Uiso 1 1 calc R
H7C H 0.8416 0.6312 0.6150 0.052 Uiso 1 1 calc R
C8 C 0.6866(4) 0.5400(3) 0.7390(4) 0.0341(11) Uani 1 1 d .
H8A H 0.7114 0.5096 0.6855 0.051 Uiso 1 1 calc R
H8B H 0.6131 0.5337 0.7649 0.051 Uiso 1 1 calc R
H8C H 0.7276 0.5051 0.7883 0.051 Uiso 1 1 calc R
C9 C 0.6663(3) 0.6528(3) 0.9167(4) 0.0322(11) Uani 1 1 d .
C10 C 0.7828(4) 0.6138(4) 0.9132(4) 0.0369(12) Uani 1 1 d .
H10A H 0.7963 0.5882 0.9778 0.055 Uiso 1 1 calc R
H10B H 0.8225 0.6691 0.8780 0.055 Uiso 1 1 calc R
H10C H 0.8042 0.5590 0.8815 0.055 Uiso 1 1 calc R
C11 C 0.6017(4) 0.5665(3) 0.9612(4) 0.0334(11) Uani 1 1 d .
H11A H 0.6234 0.5169 0.9237 0.050 Uiso 1 1 calc R
H11B H 0.5278 0.5938 0.9624 0.050 Uiso 1 1 calc R
H11C H 0.6125 0.5337 1.0260 0.050 Uiso 1 1 calc R
C12 C 0.6307(4) 0.7262(4) 0.9812(4) 0.0441(14) Uani 1 1 d .
H12A H 0.6310 0.6878 1.0472 0.066 Uiso 1 1 calc R
H12B H 0.5602 0.7614 0.9750 0.066 Uiso 1 1 calc R
H12C H 0.6784 0.7758 0.9621 0.066 Uiso 1 1 calc R
O13 O 0.5169(2) 0.7267(2) 0.8119(2) 0.0317(8) Uani 1 1 d .
C14 C 0.4592(3) 0.8210(3) 0.7785(3) 0.0244(10) Uani 1 1 d .
C15 C 0.3546(3) 0.8261(3) 0.7774(3) 0.0262(10) Uani 1 1 d .
H15 H 0.3232 0.7667 0.7978 0.031 Uiso 1 1 calc R
C16 C 0.2980(3) 0.9203(3) 0.7459(3) 0.0252(10) Uani 1 1 d .
H16 H 0.2266 0.9250 0.7449 0.030 Uiso 1 1 calc R
C17 C 0.3425(3) 1.0089(3) 0.7152(3) 0.0232(10) Uani 1 1 d .
H17 H 0.3029 1.0732 0.6934 0.028 Uiso 1 1 calc R
C18 C 0.4474(3) 0.9989(3) 0.7180(3) 0.0221(10) Uani 1 1 d .
C19 C 0.5083(3) 0.9059(3) 0.7470(3) 0.0183(9) Uani 1 1 d .
O20 O 0.4929(2) 1.0866(2) 0.6893(2) 0.0251(7) Uani 1 1 d .
C21 C 0.6436(4) 1.1645(3) 0.7250(3) 0.0311(11) Uani 1 1 d .
C22 C 0.5806(4) 1.1464(4) 0.8267(4) 0.0434(13) Uani 1 1 d .
H22A H 0.6008 1.0765 0.8622 0.065 Uiso 1 1 calc R
H22B H 0.5062 1.1581 0.8254 0.065 Uiso 1 1 calc R
H22C H 0.5945 1.1931 0.8574 0.065 Uiso 1 1 calc R
C23 C 0.6082(5) 1.2719(4) 0.6682(5) 0.0581(17) Uani 1 1 d .
H23A H 0.6127 1.3206 0.7013 0.087 Uiso 1 1 calc R
H23B H 0.5361 1.2782 0.6615 0.087 Uiso 1 1 calc R
H23C H 0.6532 1.2858 0.6053 0.087 Uiso 1 1 calc R
C24 C 0.7601(4) 1.1474(4) 0.7266(5) 0.0497(15) Uani 1 1 d .
H24A H 0.7722 1.1876 0.7647 0.075 Uiso 1 1 calc R
H24B H 0.7993 1.1681 0.6618 0.075 Uiso 1 1 calc R
H24C H 0.7831 1.0755 0.7542 0.075 Uiso 1 1 calc R
C25 C 0.6629(3) 1.0894(3) 0.5446(3) 0.0300(11) Uani 1 1 d .
C26 C 0.5877(4) 1.1702(4) 0.4897(4) 0.0472(14) Uani 1 1 d .
H26A H 0.5873 1.2359 0.5001 0.071 Uiso 1 1 calc R
H26B H 0.5174 1.1523 0.5118 0.071 Uiso 1 1 calc R
H26C H 0.6100 1.1742 0.4220 0.071 Uiso 1 1 calc R
C27 C 0.7750(4) 1.1144(5) 0.5102(4) 0.0502(15) Uani 1 1 d .
H27A H 0.7982 1.1157 0.4431 0.075 Uiso 1 1 calc R
H27B H 0.8215 1.0627 0.5473 0.075 Uiso 1 1 calc R
H27C H 0.7762 1.1808 0.5184 0.075 Uiso 1 1 calc R
C28 C 0.6642(4) 0.9860(4) 0.5269(4) 0.0433(13) Uani 1 1 d .
H28A H 0.5937 0.9686 0.5469 0.065 Uiso 1 1 calc R
H28B H 0.7110 0.9337 0.5633 0.065 Uiso 1 1 calc R
H28C H 0.6887 0.9902 0.4593 0.065 Uiso 1 1 calc R
B31 B 0.9210(3) 0.7150(3) 0.2259(4) 0.0210(11) Uani 1 1 d .
C32 C 0.8622(3) 0.8264(3) 0.1677(3) 0.0207(9) Uani 1 1 d .
C33 C 0.9133(3) 0.9105(3) 0.1351(3) 0.0206(9) Uani 1 1 d .
C34 C 0.8772(3) 1.0034(3) 0.0795(3) 0.0234(10) Uani 1 1 d .
C35 C 0.7847(3) 1.0160(3) 0.0494(3) 0.0232(10) Uani 1 1 d .
C36 C 0.7309(3) 0.9352(3) 0.0772(3) 0.0242(10) Uani 1 1 d .
C37 C 0.7682(3) 0.8440(3) 0.1356(3) 0.0222(10) Uani 1 1 d .
F38 F 1.00792(16) 0.90275(17) 0.15806(17) 0.0248(5) Uani 1 1 d .
F39 F 0.92985(18) 1.08221(17) 0.05505(18) 0.0282(6) Uani 1 1 d .
F40 F 0.74747(19) 1.10532(18) -0.00565(19) 0.0321(6) Uani 1 1 d .
F41 F 0.64021(18) 0.94598(19) 0.04836(19) 0.0309(6) Uani 1 1 d .
F42 F 0.70843(17) 0.77029(18) 0.16050(18) 0.0271(6) Uani 1 1 d .
C43 C 0.9641(3) 0.7198(3) 0.3178(3) 0.0207(9) Uani 1 1 d .
C44 C 1.0244(3) 0.6336(3) 0.3643(3) 0.0233(10) Uani 1 1 d .
C45 C 1.0608(3) 0.6239(3) 0.4453(3) 0.0249(10) Uani 1 1 d .
C46 C 1.0354(3) 0.7038(3) 0.4861(3) 0.0235(10) Uani 1 1 d .
C47 C 0.9751(3) 0.7909(3) 0.4446(3) 0.0229(10) Uani 1 1 d .
C48 C 0.9406(3) 0.7971(3) 0.3638(3) 0.0218(10) Uani 1 1 d .
F49 F 1.05142(19) 0.55130(17) 0.32867(18) 0.0293(6) Uani 1 1 d .
F50 F 1.11928(19) 0.53710(19) 0.48496(19) 0.0339(6) Uani 1 1 d .
F51 F 1.06844(19) 0.69647(19) 0.56591(18) 0.0322(6) Uani 1 1 d .
F52 F 0.94884(18) 0.87022(18) 0.48413(18) 0.0297(6) Uani 1 1 d .
F53 F 0.87907(17) 0.88587(17) 0.33051(17) 0.0248(5) Uani 1 1 d .
C54 C 1.0160(3) 0.6861(3) 0.1386(3) 0.0241(10) Uani 1 1 d .
C55 C 1.1214(3) 0.6872(3) 0.1266(3) 0.0236(10) Uani 1 1 d .
C56 C 1.1954(3) 0.6698(3) 0.0478(3) 0.0274(10) Uani 1 1 d .
C57 C 1.1638(3) 0.6501(3) -0.0242(3) 0.0293(11) Uani 1 1 d .
C58 C 1.0598(3) 0.6498(3) -0.0171(3) 0.0264(10) Uani 1 1 d .
C59 C 0.9891(3) 0.6688(3) 0.0611(3) 0.0246(10) Uani 1 1 d .
F60 F 1.16082(18) 0.70481(18) 0.19398(18) 0.0296(6) Uani 1 1 d .
F61 F 1.29684(18) 0.67256(18) 0.04211(19) 0.0328(6) Uani 1 1 d .
F62 F 1.23383(19) 0.62950(19) -0.10014(18) 0.0357(7) Uani 1 1 d .
F63 F 1.0268(2) 0.6320(2) -0.08826(19) 0.0374(7) Uani 1 1 d .
F64 F 0.88781(18) 0.66845(19) 0.06271(18) 0.0296(6) Uani 1 1 d .
C65 C 0.8427(3) 0.6284(3) 0.2743(3) 0.0238(10) Uani 1 1 d .
C66 C 0.8603(3) 0.5305(3) 0.2631(3) 0.0260(10) Uani 1 1 d .
C67 C 0.7910(4) 0.4613(3) 0.3081(3) 0.0309(11) Uani 1 1 d .
C68 C 0.7024(4) 0.4863(3) 0.3700(4) 0.0329(11) Uani 1 1 d .
C69 C 0.6832(3) 0.5809(4) 0.3872(3) 0.0302(11) Uani 1 1 d .
C70 C 0.7525(3) 0.6485(3) 0.3390(3) 0.0248(10) Uani 1 1 d .
F71 F 0.94705(19) 0.49645(18) 0.20647(18) 0.0313(6) Uani 1 1 d .
F72 F 0.8122(2) 0.36868(19) 0.2920(2) 0.0399(7) Uani 1 1 d .
F73 F 0.6359(2) 0.4199(2) 0.4153(2) 0.0475(8) Uani 1 1 d .
F74 F 0.59698(19) 0.6066(2) 0.4493(2) 0.0391(7) Uani 1 1 d .
F75 F 0.72823(18) 0.74026(17) 0.35918(18) 0.0286(6) Uani 1 1 d .
H1 H 0.613(5) 0.875(5) 0.785(5) 0.067(19) Uiso 1 1 d .

loop_
_atom_site_aniso_label
_atom_site_aniso_U_11
_atom_site_aniso_U_22
_atom_site_aniso_U_33
_atom_site_aniso_U_23
_atom_site_aniso_U_13
_atom_site_aniso_U_12
Ir1 0.01662(10) 0.01953(10) 0.01782(12) -0.00608(8) -0.00314(7) -0.00208(6)
P1 0.0213(5) 0.0189(5) 0.0306(7) -0.0070(5) -0.0056(5) -0.0016(4)
P2 0.0232(5) 0.0196(5) 0.0217(6) -0.0046(5) -0.0073(4) -0.0030(4)
O1 0.0175(13) 0.0294(15) 0.0259(18) -0.0099(14) -0.0049(13) -0.0030(11)
C2 0.022(2) 0.026(2) 0.032(3) -0.009(2) -0.006(2) -0.0040(17)
C3 0.031(2) 0.039(3) 0.029(3) -0.008(2) -0.013(2) -0.007(2)
C4 0.024(2) 0.055(3) 0.045(3) -0.021(3) -0.007(2) -0.004(2)
C5 0.034(2) 0.028(2) 0.025(3) -0.010(2) -0.010(2) -0.0019(18)
C6 0.062(3) 0.034(3) 0.040(4) -0.013(3) -0.022(3) -0.001(2)
C7 0.038(2) 0.028(2) 0.037(3) -0.014(2) 0.000(2) -0.0015(19)
C8 0.039(2) 0.027(2) 0.038(3) -0.013(2) -0.010(2) -0.0006(19)
C9 0.035(2) 0.031(2) 0.032(3) -0.008(2) -0.006(2) -0.0080(19)
C10 0.039(3) 0.036(3) 0.039(3) -0.005(3) -0.017(2) -0.009(2)
C11 0.038(2) 0.032(2) 0.031(3) -0.007(2) -0.007(2) -0.010(2)
C12 0.056(3) 0.042(3) 0.038(3) -0.017(3) 0.001(3) -0.018(2)
O13 0.0247(15) 0.0222(14) 0.046(2) -0.0051(16) -0.0062(14) -0.0042(12)
C14 0.025(2) 0.026(2) 0.024(3) -0.010(2) -0.0032(19) -0.0037(17)
C15 0.023(2) 0.030(2) 0.026(3) -0.008(2) -0.0013(19) -0.0072(17)
C16 0.0166(18) 0.040(2) 0.022(3) -0.014(2) -0.0046(18) -0.0021(17)
C17 0.0215(19) 0.027(2) 0.023(3) -0.012(2) -0.0061(18) 0.0025(16)
C18 0.027(2) 0.027(2) 0.015(2) -0.010(2) -0.0033(18) -0.0063(17)
C19 0.0179(18) 0.024(2) 0.015(2) -0.0070(19) -0.0032(17) -0.0034(15)
O20 0.0270(14) 0.0185(13) 0.0288(19) -0.0053(14) -0.0081(13) 0.0003(11)
C21 0.041(2) 0.026(2) 0.033(3) -0.011(2) -0.014(2) -0.0077(19)
C22 0.049(3) 0.050(3) 0.041(3) -0.028(3) -0.012(3) -0.003(2)
C23 0.089(4) 0.027(3) 0.070(5) -0.015(3) -0.034(4) -0.008(3)
C24 0.042(3) 0.054(3) 0.069(4) -0.031(3) -0.013(3) -0.017(2)
C25 0.034(2) 0.034(2) 0.019(3) -0.003(2) -0.006(2) -0.0037(19)
C26 0.056(3) 0.049(3) 0.029(3) -0.003(3) -0.010(3) -0.002(3)
C27 0.041(3) 0.069(4) 0.035(3) -0.008(3) 0.004(3) -0.019(3)
C28 0.043(3) 0.050(3) 0.040(3) -0.022(3) -0.003(2) -0.004(2)
B31 0.020(2) 0.020(2) 0.024(3) -0.007(2) -0.009(2) 0.0020(18)
C32 0.0233(19) 0.022(2) 0.015(2) -0.006(2) -0.0070(17) 0.0042(16)
C33 0.0186(18) 0.025(2) 0.019(3) -0.009(2) -0.0085(17) 0.0042(16)
C34 0.026(2) 0.023(2) 0.019(3) -0.008(2) 0.0006(19) 0.0002(16)
C35 0.029(2) 0.022(2) 0.017(3) -0.006(2) -0.0066(19) 0.0033(17)
C36 0.023(2) 0.031(2) 0.021(3) -0.010(2) -0.0088(19) 0.0016(17)
C37 0.026(2) 0.026(2) 0.016(3) -0.009(2) -0.0037(18) -0.0028(17)
F38 0.0228(11) 0.0273(12) 0.0249(15) -0.0075(12) -0.0096(10) 0.0013(9)
F39 0.0301(12) 0.0234(12) 0.0288(15) -0.0042(12) -0.0046(11) -0.0046(10)
F40 0.0363(13) 0.0249(12) 0.0324(17) -0.0003(13) -0.0177(12) 0.0033(10)
F41 0.0295(12) 0.0336(13) 0.0308(16) -0.0065(13) -0.0165(11) 0.0016(10)
F42 0.0275(12) 0.0279(12) 0.0272(15) -0.0050(12) -0.0110(11) -0.0039(10)
C43 0.0224(19) 0.024(2) 0.017(2) -0.006(2) -0.0056(18) -0.0015(16)
C44 0.026(2) 0.022(2) 0.024(3) -0.008(2) -0.0091(19) 0.0013(16)
C45 0.024(2) 0.024(2) 0.025(3) -0.002(2) -0.0092(19) 0.0002(17)
C46 0.025(2) 0.031(2) 0.015(3) -0.002(2) -0.0123(19) -0.0028(17)
C47 0.0227(19) 0.029(2) 0.020(3) -0.011(2) -0.0056(18) -0.0026(17)
C48 0.0200(19) 0.022(2) 0.023(3) -0.006(2) -0.0040(18) -0.0015(16)
F49 0.0405(13) 0.0214(12) 0.0288(16) -0.0096(12) -0.0164(12) 0.0046(10)
F50 0.0407(14) 0.0302(13) 0.0321(17) -0.0066(13) -0.0207(12) 0.0050(11)
F51 0.0412(14) 0.0361(14) 0.0235(16) -0.0064(13) -0.0194(12) -0.0019(11)
F52 0.0364(13) 0.0301(13) 0.0276(16) -0.0155(12) -0.0115(11) 0.0020(10)
F53 0.0269(11) 0.0232(11) 0.0246(15) -0.0096(12) -0.0099(10) 0.0055(9)
C54 0.030(2) 0.0193(19) 0.023(3) -0.007(2) -0.0068(19) 0.0002(16)
C55 0.032(2) 0.0180(19) 0.023(3) -0.008(2) -0.0089(19) -0.0005(16)
C56 0.024(2) 0.021(2) 0.035(3) -0.008(2) -0.002(2) -0.0029(17)
C57 0.038(2) 0.021(2) 0.025(3) -0.006(2) -0.001(2) -0.0022(18)
C58 0.038(2) 0.023(2) 0.019(3) -0.007(2) -0.012(2) 0.0013(18)
C59 0.027(2) 0.023(2) 0.024(3) -0.005(2) -0.0109(19) 0.0010(17)
F60 0.0296(12) 0.0328(13) 0.0323(16) -0.0158(13) -0.0102(11) -0.0021(10)
F61 0.0271(12) 0.0306(13) 0.0386(17) -0.0100(13) -0.0020(12) -0.0034(10)
F62 0.0399(14) 0.0370(14) 0.0248(16) -0.0119(13) 0.0050(12) -0.0020(11)
F63 0.0440(15) 0.0491(16) 0.0245(16) -0.0198(14) -0.0085(12) -0.0018(12)
F64 0.0280(12) 0.0396(14) 0.0258(15) -0.0143(13) -0.0101(11) -0.0014(10)
C65 0.031(2) 0.026(2) 0.016(3) -0.004(2) -0.0127(19) -0.0030(18)
C66 0.033(2) 0.027(2) 0.020(3) -0.006(2) -0.012(2) -0.0004(18)
C67 0.047(3) 0.023(2) 0.029(3) -0.005(2) -0.020(2) -0.006(2)
C68 0.037(2) 0.031(2) 0.031(3) 0.002(2) -0.014(2) -0.014(2)
C69 0.032(2) 0.038(3) 0.021(3) -0.004(2) -0.011(2) -0.0047(19)
C70 0.031(2) 0.023(2) 0.023(3) -0.003(2) -0.0145(19) -0.0021(17)
F71 0.0394(14) 0.0244(12) 0.0331(16) -0.0134(12) -0.0093(12) -0.0004(10)
F72 0.0632(17) 0.0249(13) 0.0391(18) -0.0081(13) -0.0203(14) -0.0111(12)
F73 0.0564(17) 0.0434(16) 0.0438(19) -0.0002(15) -0.0094(15) -0.0268(14)
F74 0.0341(14) 0.0454(15) 0.0330(17) -0.0063(14) -0.0003(13) -0.0092(12)
F75 0.0314(12) 0.0250(12) 0.0290(15) -0.0105(12) -0.0042(11) -0.0006(10)

loop_
_atom_type_symbol
_atom_type_description
_atom_type_scat_dispersion_real
_atom_type_scat_dispersion_imag
_atom_type_scat_source
C C 0.0181 0.0091 'International Tables Vol C Tables 4.2.6.8 and 6.1.1.4'
H H 0.0000 0.0000 'International Tables Vol C Tables 4.2.6.8 and 6.1.1.4'
O O 0.0492 0.0322 'International Tables Vol C Tables 4.2.6.8 and 6.1.1.4'
B B 0.0090 0.0039 'International Tables Vol C Tables 4.2.6.8 and 6.1.1.4'
F F 0.0727 0.0534 'International Tables Vol C Tables 4.2.6.8 and 6.1.1.4'
P P 0.2955 0.4335 'International Tables Vol C Tables 4.2.6.8 and 6.1.1.4'
Ir Ir -4.7710 6.5667 'International Tables Vol C Tables 4.2.6.8 and 6.1.1.4'

loop_
_geom_angle_atom_site_label_1
_geom_angle_atom_site_label_2
_geom_angle_atom_site_label_3
_geom_angle
C19 Ir1 O1 172.99(13)
C19 Ir1 P2 79.98(12)
O1 Ir1 P2 99.34(8)
C19 Ir1 P1 79.78(12)
O1 Ir1 P1 100.25(8)
P2 Ir1 P1 159.37(4)
C19 Ir1 H1 48(4)
O1 Ir1 H1 138(4)
P2 Ir1 H1 109(4)
P1 Ir1 H1 59(4)
O13 P1 C9 100.29(19)
O13 P1 C5 102.37(18)
C9 P1 C5 113.3(2)
O13 P1 Ir1 103.77(11)
C9 P1 Ir1 120.35(14)
C5 P1 Ir1 113.38(15)
O20 P2 C21 101.99(17)
O20 P2 C25 101.80(19)
C21 P2 C25 115.1(2)
O20 P2 Ir1 104.31(10)
C21 P2 Ir1 123.94(17)
C25 P2 Ir1 106.58(14)
C2 O1 Ir1 136.4(3)
O1 C2 C3 122.8(4)
O1 C2 C4 118.4(4)
C3 C2 C4 118.9(4)
C2 C3 H3A 109.5
C2 C3 H3B 109.5
H3A C3 H3B 109.5
C2 C3 H3C 109.5
H3A C3 H3C 109.5
H3B C3 H3C 109.5
C2 C4 H4A 109.5
C2 C4 H4B 109.5
H4A C4 H4B 109.5
C2 C4 H4C 109.5
H4A C4 H4C 109.5
H4B C4 H4C 109.5
C8 C5 C7 110.9(4)
C8 C5 C6 107.7(4)
C7 C5 C6 109.0(4)
C8 C5 P1 115.2(3)
C7 C5 P1 108.7(3)
C6 C5 P1 105.0(3)
C5 C6 H6A 109.5
C5 C6 H6B 109.5
H6A C6 H6B 109.5
C5 C6 H6C 109.5
H6A C6 H6C 109.5
H6B C6 H6C 109.5
C5 C7 H7A 109.5
C5 C7 H7B 109.5
H7A C7 H7B 109.5
C5 C7 H7C 109.5
H7A C7 H7C 109.5
H7B C7 H7C 109.5
C5 C8 H8A 109.5
C5 C8 H8B 109.5
H8A C8 H8B 109.5
C5 C8 H8C 109.5
H8A C8 H8C 109.5
H8B C8 H8C 109.5
C11 C9 C10 111.5(4)
C11 C9 C12 106.7(4)
C10 C9 C12 108.4(4)
C11 C9 P1 112.5(3)
C10 C9 P1 109.8(3)
C12 C9 P1 107.7(3)
C9 C10 H10A 109.5
C9 C10 H10B 109.5
H10A C10 H10B 109.5
C9 C10 H10C 109.5
H10A C10 H10C 109.5
H10B C10 H10C 109.5
C9 C11 H11A 109.5
C9 C11 H11B 109.5
H11A C11 H11B 109.5
C9 C11 H11C 109.5
H11A C11 H11C 109.5
H11B C11 H11C 109.5
C9 C12 H12A 109.5
C9 C12 H12B 109.5
H12A C12 H12B 109.5
C9 C12 H12C 109.5
H12A C12 H12C 109.5
H12B C12 H12C 109.5
C14 O13 P1 115.5(2)
C19 C14 C15 122.5(4)
C19 C14 O13 118.7(4)
C15 C14 O13 118.8(3)
C16 C15 C14 118.0(4)
C16 C15 H15 121.0
C14 C15 H15 121.0
C15 C16 C17 122.1(4)
C15 C16 H16 119.0
C17 C16 H16 119.0
C18 C17 C16 117.2(4)
C18 C17 H17 121.4
C16 C17 H17 121.4
C19 C18 C17 122.9(4)
C19 C18 O20 118.9(3)
C17 C18 O20 118.1(4)
C14 C19 C18 117.1(4)
C14 C19 Ir1 121.7(3)
C18 C19 Ir1 121.1(3)
C18 O20 P2 114.7(2)
C23 C21 C22 109.5(4)
C23 C21 C24 111.1(4)
C22 C21 C24 109.7(4)
C23 C21 P2 112.4(4)
C22 C21 P2 106.5(3)
C24 C21 P2 107.5(3)
C21 C22 H22A 109.5
C21 C22 H22B 109.5
H22A C22 H22B 109.5
C21 C22 H22C 109.5
H22A C22 H22C 109.5
H22B C22 H22C 109.5
C21 C23 H23A 109.5
C21 C23 H23B 109.5
H23A C23 H23B 109.5
C21 C23 H23C 109.5
H23A C23 H23C 109.5
H23B C23 H23C 109.5
C21 C24 H24A 109.5
C21 C24 H24B 109.5
H24A C24 H24B 109.5
C21 C24 H24C 109.5
H24A C24 H24C 109.5
H24B C24 H24C 109.5
C26 C25 C27 110.8(4)
C26 C25 C28 109.3(4)
C27 C25 C28 107.6(4)
C26 C25 P2 113.2(3)
C27 C25 P2 111.5(4)
C28 C25 P2 104.0(3)
C25 C26 H26A 109.5
C25 C26 H26B 109.5
H26A C26 H26B 109.5
C25 C26 H26C 109.5
H26A C26 H26C 109.5
H26B C26 H26C 109.5
C25 C27 H27A 109.5
C25 C27 H27B 109.5
H27A C27 H27B 109.5
C25 C27 H27C 109.5
H27A C27 H27C 109.5
H27B C27 H27C 109.5
C25 C28 H28A 109.5
C25 C28 H28B 109.5
H28A C28 H28B 109.5
C25 C28 H28C 109.5
H28A C28 H28C 109.5
H28B C28 H28C 109.5
C43 B31 C65 102.5(3)
C43 B31 C54 113.4(3)
C65 B31 C54 113.1(3)
C43 B31 C32 114.3(3)
C65 B31 C32 113.4(3)
C54 B31 C32 100.5(3)
C33 C32 C37 112.8(4)
C33 C32 B31 120.0(3)
C37 C32 B31 126.7(3)
F38 C33 C34 115.6(3)
F38 C33 C32 119.0(4)
C34 C33 C32 125.4(4)
F39 C34 C33 121.2(4)
F39 C34 C35 119.6(4)
C33 C34 C35 119.2(4)
F40 C35 C36 120.5(4)
F40 C35 C34 120.9(4)
C36 C35 C34 118.6(4)
F41 C36 C35 119.5(4)
F41 C36 C37 120.1(4)
C35 C36 C37 120.4(4)
F42 C37 C36 115.7(4)
F42 C37 C32 120.7(4)
C36 C37 C32 123.6(4)
C44 C43 C48 112.4(4)
C44 C43 B31 118.6(3)
C48 C43 B31 128.7(4)
F49 C44 C45 115.7(4)
F49 C44 C43 118.9(4)
C45 C44 C43 125.4(4)
F50 C45 C46 120.1(4)
F50 C45 C44 120.9(4)
C46 C45 C44 119.0(4)
F51 C46 C47 120.7(4)
F51 C46 C45 120.6(4)
C47 C46 C45 118.8(4)
F52 C47 C46 119.6(4)
F52 C47 C48 120.2(4)
C46 C47 C48 120.2(4)
F53 C48 C47 114.9(3)
F53 C48 C43 120.8(4)
C47 C48 C43 124.3(4)
C55 C54 C59 113.1(4)
C55 C54 B31 127.7(4)
C59 C54 B31 118.9(4)
F60 C55 C54 120.9(3)
F60 C55 C56 114.6(4)
C54 C55 C56 124.5(4)
F61 C56 C57 120.4(4)
F61 C56 C55 120.4(4)
C57 C56 C55 119.2(4)
F62 C57 C58 120.1(4)
F62 C57 C56 120.9(4)
C58 C57 C56 119.0(4)
F63 C58 C57 119.8(4)
F63 C58 C59 120.3(4)
C57 C58 C59 119.9(4)
F64 C59 C58 116.6(4)
F64 C59 C54 119.1(4)
C58 C59 C54 124.3(4)
C70 C65 C66 113.6(4)
C70 C65 B31 119.3(3)
C66 C65 B31 126.9(4)
F71 C66 C65 121.4(4)
F71 C66 C67 115.3(4)
C65 C66 C67 123.3(4)
F72 C67 C68 119.8(4)
F72 C67 C66 119.9(4)
C68 C67 C66 120.3(4)
F73 C68 C67 121.0(4)
F73 C68 C69 120.1(4)
C67 C68 C69 118.9(4)
F74 C69 C68 119.9(4)
F74 C69 C70 121.0(4)
C68 C69 C70 119.0(4)
F75 C70 C69 115.7(4)
F75 C70 C65 119.5(4)
C69 C70 C65 124.8(4)

loop_
_geom_bond_atom_site_label_1
_geom_bond_atom_site_label_2
_geom_bond_distance
Ir1 C19 2.018(4)
Ir1 O1 2.178(3)
Ir1 P2 2.3025(11)
Ir1 P1 2.3253(10)
Ir1 H1 0.85(7)
P1 O13 1.656(3)
P1 C9 1.852(5)
P1 C5 1.879(4)
P2 O20 1.654(3)
P2 C21 1.852(4)
P2 C25 1.873(5)
O1 C2 1.235(5)
C2 C3 1.495(6)
C2 C4 1.499(6)
C3 H3A 0.9800
C3 H3B 0.9800
C3 H3C 0.9800
C4 H4A 0.9800
C4 H4B 0.9800
C4 H4C 0.9800
C5 C8 1.526(6)
C5 C7 1.540(6)
C5 C6 1.546(7)
C6 H6A 0.9800
C6 H6B 0.9800
C6 H6C 0.9800
C7 H7A 0.9800
C7 H7B 0.9800
C7 H7C 0.9800
C8 H8A 0.9800
C8 H8B 0.9800
C8 H8C 0.9800
C9 C11 1.532(6)
C9 C10 1.534(7)
C9 C12 1.549(6)
C10 H10A 0.9800
C10 H10B 0.9800
C10 H10C 0.9800
C11 H11A 0.9800
C11 H11B 0.9800
C11 H11C 0.9800
C12 H12A 0.9800
C12 H12B 0.9800
C12 H12C 0.9800
O13 C14 1.396(5)
C14 C19 1.388(6)
C14 C15 1.393(6)
C15 C16 1.382(6)
C15 H15 0.9500
C16 C17 1.399(6)
C16 H16 0.9500
C17 C18 1.393(6)
C17 H17 0.9500
C18 C19 1.389(6)
C18 O20 1.396(5)
C21 C23 1.531(7)
C21 C22 1.534(7)
C21 C24 1.534(7)
C22 H22A 0.9800
C22 H22B 0.9800
C22 H22C 0.9800
C23 H23A 0.9800
C23 H23B 0.9800
C23 H23C 0.9800
C24 H24A 0.9800
C24 H24B 0.9800
C24 H24C 0.9800
C25 C26 1.529(7)
C25 C27 1.546(6)
C25 C28 1.549(6)
C26 H26A 0.9800
C26 H26B 0.9800
C26 H26C 0.9800
C27 H27A 0.9800
C27 H27B 0.9800
C27 H27C 0.9800
C28 H28A 0.9800
C28 H28B 0.9800
C28 H28C 0.9800
B31 C43 1.655(6)
B31 C65 1.660(6)
B31 C54 1.672(6)
B31 C32 1.677(6)
C32 C33 1.393(6)
C32 C37 1.407(6)
C33 F38 1.371(5)
C33 C34 1.378(6)
C34 F39 1.350(5)
C34 C35 1.384(6)
C35 F40 1.346(5)
C35 C36 1.380(6)
C36 F41 1.355(5)
C36 C37 1.386(6)
C37 F42 1.354(5)
C43 C44 1.397(6)
C43 C48 1.399(5)
C44 F49 1.362(5)
C44 C45 1.385(6)
C45 F50 1.353(5)
C45 C46 1.380(6)
C46 F51 1.352(5)
C46 C47 1.377(6)
C47 F52 1.360(4)
C47 C48 1.383(6)
C48 F53 1.365(5)
C54 C55 1.384(6)
C54 C59 1.407(6)
C55 F60 1.361(5)
C55 C56 1.396(6)
C56 F61 1.351(5)
C56 C57 1.379(7)
C57 F62 1.354(5)
C57 C58 1.375(6)
C58 F63 1.363(5)
C58 C59 1.376(6)
C59 F64 1.355(5)
C65 C70 1.390(6)
C65 C66 1.398(6)
C66 F71 1.351(5)
C66 C67 1.398(6)
C67 F72 1.351(5)
C67 C68 1.371(7)
C68 F73 1.344(5)
C68 C69 1.387(7)
C69 F74 1.355(5)
C69 C70 1.389(6)
C70 F75 1.365(5)

loop_
_geom_torsion_atom_site_label_1
_geom_torsion_atom_site_label_2
_geom_torsion_atom_site_label_3
_geom_torsion_atom_site_label_4
_geom_torsion
C19 Ir1 P1 O13 -3.75(17)
O1 Ir1 P1 O13 -176.63(15)
P2 Ir1 P1 O13 -15.15(19)
C19 Ir1 P1 C9 -114.6(2)
O1 Ir1 P1 C9 72.48(18)
P2 Ir1 P1 C9 -126.04(19)
C19 Ir1 P1 C5 106.50(19)
O1 Ir1 P1 C5 -66.38(18)
P2 Ir1 P1 C5 95.11(19)
C19 Ir1 P2 O20 6.17(15)
O1 Ir1 P2 O20 179.09(13)
P1 Ir1 P2 O20 17.55(17)
C19 Ir1 P2 C21 121.6(2)
O1 Ir1 P2 C21 -65.43(19)
P1 Ir1 P2 C21 133.03(19)
C19 Ir1 P2 C25 -101.06(19)
O1 Ir1 P2 C25 71.87(17)
P1 Ir1 P2 C25 -89.67(18)
P2 Ir1 O1 C2 96.8(4)
P1 Ir1 O1 C2 -89.8(4)
Ir1 O1 C2 C3 0.0(7)
Ir1 O1 C2 C4 179.4(3)
O13 P1 C5 C8 -67.9(4)
C9 P1 C5 C8 39.2(4)
Ir1 P1 C5 C8 -179.0(3)
O13 P1 C5 C7 167.0(3)
C9 P1 C5 C7 -85.9(4)
Ir1 P1 C5 C7 55.9(4)
O13 P1 C5 C6 50.5(3)
C9 P1 C5 C6 157.6(3)
Ir1 P1 C5 C6 -60.6(3)
O13 P1 C9 C11 38.3(3)
C5 P1 C9 C11 -70.1(4)
Ir1 P1 C9 C11 151.0(3)
O13 P1 C9 C10 163.0(3)
C5 P1 C9 C10 54.7(3)
Ir1 P1 C9 C10 -84.2(3)
O13 P1 C9 C12 -79.0(3)
C5 P1 C9 C12 172.6(3)
Ir1 P1 C9 C12 33.7(3)
C9 P1 O13 C14 132.1(3)
C5 P1 O13 C14 -111.1(3)
Ir1 P1 O13 C14 7.1(3)
P1 O13 C14 C19 -7.8(5)
P1 O13 C14 C15 171.7(3)
C19 C14 C15 C16 -1.7(6)
O13 C14 C15 C16 178.8(4)
C14 C15 C16 C17 0.2(6)
C15 C16 C17 C18 -0.3(6)
C16 C17 C18 C19 1.8(6)
C16 C17 C18 O20 -178.9(3)
C15 C14 C19 C18 3.2(6)
O13 C14 C19 C18 -177.3(3)
C15 C14 C19 Ir1 -175.3(3)
O13 C14 C19 Ir1 4.2(5)
C17 C18 C19 C14 -3.2(6)
O20 C18 C19 C14 177.5(3)
C17 C18 C19 Ir1 175.2(3)
O20 C18 C19 Ir1 -4.0(5)
P2 Ir1 C19 C14 176.3(3)
P1 Ir1 C19 C14 0.4(3)
P2 Ir1 C19 C18 -2.1(3)
P1 Ir1 C19 C18 -178.0(3)
C19 C18 O20 P2 10.0(5)
C17 C18 O20 P2 -169.3(3)
C21 P2 O20 C18 -140.2(3)
C25 P2 O20 C18 100.5(3)
Ir1 P2 O20 C18 -10.2(3)
O20 P2 C21 C23 -63.1(4)
C25 P2 C21 C23 46.2(4)
Ir1 P2 C21 C23 -179.7(3)
O20 P2 C21 C22 56.8(4)
C25 P2 C21 C22 166.1(3)
Ir1 P2 C21 C22 -59.8(4)
O20 P2 C21 C24 174.3(4)
C25 P2 C21 C24 -76.4(4)
Ir1 P2 C21 C24 57.7(4)
O20 P2 C25 C26 32.9(4)
C21 P2 C25 C26 -76.5(4)
Ir1 P2 C25 C26 141.9(3)
O20 P2 C25 C27 158.8(3)
C21 P2 C25 C27 49.3(4)
Ir1 P2 C25 C27 -92.2(3)
O20 P2 C25 C28 -85.6(3)
C21 P2 C25 C28 165.0(3)
Ir1 P2 C25 C28 23.4(3)
C43 B31 C32 C33 53.7(5)
C65 B31 C32 C33 170.8(3)
C54 B31 C32 C33 -68.2(4)
C43 B31 C32 C37 -135.2(4)
C65 B31 C32 C37 -18.1(5)
C54 B31 C32 C37 102.9(4)
C37 C32 C33 F38 -177.6(3)
B31 C32 C33 F38 -5.3(5)
C37 C32 C33 C34 1.8(5)
B31 C32 C33 C34 174.1(4)
F38 C33 C34 F39 -3.8(5)
C32 C33 C34 F39 176.7(3)
F38 C33 C34 C35 176.9(3)
C32 C33 C34 C35 -2.5(6)
F39 C34 C35 F40 1.3(5)
C33 C34 C35 F40 -179.4(3)
F39 C34 C35 C36 -178.4(3)
C33 C34 C35 C36 0.9(6)
F40 C35 C36 F41 0.3(6)
C34 C35 C36 F41 -180.0(3)
F40 C35 C36 C37 -178.6(3)
C34 C35 C36 C37 1.2(6)
F41 C36 C37 F42 -0.3(5)
C35 C36 C37 F42 178.5(3)
F41 C36 C37 C32 179.2(3)
C35 C36 C37 C32 -1.9(6)
C33 C32 C37 F42 180.0(3)
B31 C32 C37 F42 8.3(6)
C33 C32 C37 C36 0.4(5)
B31 C32 C37 C36 -171.2(4)
C65 B31 C43 C44 63.9(4)
C54 B31 C43 C44 -58.4(5)
C32 B31 C43 C44 -172.9(3)
C65 B31 C43 C48 -109.2(4)
C54 B31 C43 C48 128.6(4)
C32 B31 C43 C48 14.0(6)
C48 C43 C44 F49 178.6(3)
B31 C43 C44 F49 4.4(5)
C48 C43 C44 C45 -1.8(6)
B31 C43 C44 C45 -176.0(4)
F49 C44 C45 F50 -0.1(5)
C43 C44 C45 F50 -179.7(4)
F49 C44 C45 C46 -179.2(3)
C43 C44 C45 C46 1.2(6)
F50 C45 C46 F51 0.0(6)
C44 C45 C46 F51 179.1(4)
F50 C45 C46 C47 -179.5(3)
C44 C45 C46 C47 -0.4(6)
F51 C46 C47 F52 0.2(6)
C45 C46 C47 F52 179.7(3)
F51 C46 C47 C48 -179.1(3)
C45 C46 C47 C48 0.4(6)
F52 C47 C48 F53 -1.1(5)
C46 C47 C48 F53 178.2(3)
F52 C47 C48 C43 179.6(3)
C46 C47 C48 C43 -1.2(6)
C44 C43 C48 F53 -177.6(3)
B31 C43 C48 F53 -4.2(6)
C44 C43 C48 C47 1.8(5)
B31 C43 C48 C47 175.2(4)
C43 B31 C54 C55 -14.6(6)
C65 B31 C54 C55 -130.8(4)
C32 B31 C54 C55 107.9(5)
C43 B31 C54 C59 173.1(4)
C65 B31 C54 C59 56.9(5)
C32 B31 C54 C59 -64.4(4)
C59 C54 C55 F60 178.8(4)
B31 C54 C55 F60 6.1(7)
C59 C54 C55 C56 -2.0(6)
B31 C54 C55 C56 -174.6(4)
F60 C55 C56 F61 -0.8(6)
C54 C55 C56 F61 179.9(4)
F60 C55 C56 C57 179.3(4)
C54 C55 C56 C57 0.0(7)
F61 C56 C57 F62 2.4(6)
C55 C56 C57 F62 -177.7(4)
F61 C56 C57 C58 -178.7(4)
C55 C56 C57 C58 1.2(6)
F62 C57 C58 F63 -2.1(6)
C56 C57 C58 F63 179.0(4)
F62 C57 C58 C59 178.7(4)
C56 C57 C58 C59 -0.3(7)
F63 C58 C59 F64 0.1(6)
C57 C58 C59 F64 179.3(4)
F63 C58 C59 C54 178.8(4)
C57 C58 C59 C54 -2.0(7)
C55 C54 C59 F64 -178.3(4)
B31 C54 C59 F64 -4.9(6)
C55 C54 C59 C58 3.0(6)
B31 C54 C59 C58 176.4(4)
C43 B31 C65 C70 65.8(5)
C54 B31 C65 C70 -171.7(4)
C32 B31 C65 C70 -58.0(5)
C43 B31 C65 C66 -108.9(5)
C54 B31 C65 C66 13.7(7)
C32 B31 C65 C66 127.3(5)
C70 C65 C66 F71 -176.7(4)
B31 C65 C66 F71 -1.7(8)
C70 C65 C66 C67 3.7(7)
B31 C65 C66 C67 178.6(4)
F71 C66 C67 F72 -1.3(7)
C65 C66 C67 F72 178.3(4)
F71 C66 C67 C68 177.5(4)
C65 C66 C67 C68 -2.8(8)
F72 C67 C68 F73 0.2(8)
C66 C67 C68 F73 -178.7(4)
F72 C67 C68 C69 178.6(4)
C66 C67 C68 C69 -0.3(8)
F73 C68 C69 F74 -0.5(8)
C67 C68 C69 F74 -178.9(4)
F73 C68 C69 C70 -179.5(4)
C67 C68 C69 C70 2.1(8)
F74 C69 C70 F75 0.6(7)
C68 C69 C70 F75 179.6(4)
F74 C69 C70 C65 180.0(4)
C68 C69 C70 C65 -1.1(8)
C66 C65 C70 F75 177.5(4)
B31 C65 C70 F75 2.2(7)
C66 C65 C70 C69 -1.8(7)
B31 C65 C70 C69 -177.1(4)
